data_1530931
loop_
_publ_author_name
'Untenecker, H.'
'Hoppe, R.'

_publ_section_title
;
 Neue Oxotellurate(VI): K4 Na2 (Te O6)
;
_journal_name_full 'Journal of the Less-Common Metals'
_journal_page_first 223
_journal_page_last 231
_journal_volume 125
_journal_year 1986
_chemical_formula_sum 'K4 Na2 O6 Te'
_chemical_name_systematic 'K4 Na2 (Te O6)'
_space_group_IT_number 14
_symmetry_space_group_name_Hall '-P 2yab'
_symmetry_space_group_name_H-M 'P 1 21/a 1'
_cell_angle_alpha 90
_cell_angle_beta 122.74
_cell_angle_gamma 90
_cell_formula_units_Z 2
_cell_length_a 7.255
_cell_length_b 9.833
_cell_length_c 6.665
_cell_volume 399.934
_citation_journal_id_ASTM JCOMAH
_cod_data_source_file Untenecker_JCOMAH_1986_1319.cif
_cod_data_source_block K4Na2O6Te1
_cod_original_cell_volume 399.9342
_cod_original_sg_symbol_Hall '-P 2ybc (z,y,-x)'
_cod_original_formula_sum 'K4 Na2 O6 Te1'
_cod_database_code 1530931

loop_
_symmetry_equiv_pos_as_xyz
x,y,z
-x+1/2,y+1/2,-z
-x,-y,-z
x-1/2,-y-1/2,z

loop_
_atom_site_label
_atom_site_type_symbol
_atom_site_fract_x
_atom_site_fract_y
_atom_site_fract_z
_atom_site_occupancy
_atom_site_U_iso_or_equiv
K2 K+1 0.2462 0.4867 0.3169 1 0.0
O2 O-2 0.5604 0.3673 0.2521 1 0.0
Na1 Na+1 0.2315 0.7427 0.0093 1 0.0
Te1 Te+6 0 0 0 1 0.0
O1 O-2 0.81 0.4957 0.1094 1 0.0
O3 O-2 0.0603 0.8535 0.2207 1 0.0
K1 K+1 0.514 0.8231 0.4988 1 0.0
